data_1532253
loop_
_publ_author_name
'Shin, Y.-J.'
'Kwak, J.H.'
'Park, M.-H.'
'Namgoong, H.'
'Han, O.H.'

_publ_section_title
;
 Ionic conduction properties of layer-type oxides Nax M(II)x/2 Ti(IV)1-x/2
 O2 (M = Ni, Co; 0.60 <= x <= 1.0)
;
_journal_name_full 'Solid State Ionics'
_journal_page_first 363
_journal_page_last 372
_journal_volume 150
_journal_year 2002
_chemical_formula_sum 'Co0.333 Na0.667 O2 Ti0.667'
_chemical_name_systematic 'Na0.667 Co0.333 Ti0.667 O2'
_space_group_IT_number 194
_symmetry_space_group_name_Hall '-P 6c 2c'
_symmetry_space_group_name_H-M 'P 63/m m c'
_cell_angle_alpha 90
_cell_angle_beta 90
_cell_angle_gamma 120
_cell_formula_units_Z 2
_cell_length_a 2.96533
_cell_length_b 2.96533
_cell_length_c 11.1695
_cell_volume 85.057
_citation_journal_id_ASTM SSIOD3
_cod_data_source_file Shin_SSIOD3_2002_852.cif
_cod_data_source_block Co0.333Na0.667O2Ti0.667
_cod_original_cell_volume 85.05708
_cod_database_code 1532253

loop_
_symmetry_equiv_pos_as_xyz
x,y,z
x-y,x,z+1/2
-y,x-y,z
-x,-y,z+1/2
-x+y,-x,z
y,-x+y,z+1/2
-y,-x,-z+1/2
x-y,-y,-z
x,x-y,-z+1/2
y,x,-z
-x+y,y,-z+1/2
-x,-x+y,-z
-x,-y,-z
-x+y,-x,-z-1/2
y,-x+y,-z
x,y,-z-1/2
x-y,x,-z
-y,x-y,-z-1/2
y,x,z-1/2
-x+y,y,z
-x,-x+y,z-1/2
-y,-x,z
x-y,-y,z-1/2
x,x-y,z

loop_
_atom_site_label
_atom_site_type_symbol
_atom_site_fract_x
_atom_site_fract_y
_atom_site_fract_z
_atom_site_occupancy
_atom_site_U_iso_or_equiv
Na2 Na+1 0 0 0.25 0.227 0.0
Na1 Na+1 0.3333 0.6667 0.25 0.443 0.0
Ti1 Ti+4 0 0 0 0.667 0.0
O1 O-2 0.6667 0.3333 0.0922 1 0.0
Co1 Co+2 0 0 0 0.333 0.0
